data_2015242
loop_
_publ_author_name
'Agata Bia\/lo\'nska'
'Zbigniew Ciunik'

_publ_section_title
;
 Strychninium <i>N</i>-phthaloyl-\b-alaninate
 <i>N</i>-phthaloyl-\b-alanine and brucinium
 <i>N</i>-phthaloyl-\b-alaninate 5.67-hydrate
;
_journal_coeditor_code GD1431
_journal_issue 4
_journal_name_full 'Acta Crystallographica Section C'
_journal_page_first o182
_journal_page_last o185
_journal_paper_doi 10.1107/S0108270106005555
_journal_volume 62
_journal_year 2006
_chemical_formula_iupac 'C21 H23 N2 O2 +, C11 H8 N O4 -, C11 H9 N O4'
_chemical_formula_moiety 'C21 H23 N2 O2 +, C11 H8 N O4 -, C11 H9 N O4'
_chemical_formula_sum 'C43 H40 N4 O10'
_chemical_formula_weight 772.79
_chemical_name_systematic
;
strychninium N-phthaloyl-\b-alaninate N-phthaloyl-\b-alanine
;
_space_group_IT_number 19
_symmetry_cell_setting orthorhombic
_symmetry_space_group_name_Hall 'P 2ac 2ab'
_symmetry_space_group_name_H-M 'P 21 21 21'
_atom_sites_solution_hydrogens geom
_atom_sites_solution_primary direct
_atom_sites_solution_secondary difmap
_audit_creation_method SHELXL-97
_cell_angle_alpha 90.00
_cell_angle_beta 90.00
_cell_angle_gamma 90.00
_cell_formula_units_Z 4
_cell_length_a 7.788(2)
_cell_length_b 16.596(3)
_cell_length_c 27.986(3)
_cell_measurement_reflns_used 1032
_cell_measurement_temperature 100(2)
_cell_measurement_theta_max 28.56
_cell_measurement_theta_min 3.41
_cell_volume 3617.2(12)
_computing_cell_refinement 'CrysAlis RED (Oxford Diffraction, 2001)'
_computing_data_collection 'CrysAlis CCD (Oxford Diffraction, 2001)'
_computing_data_reduction 'CrysAlis RED'
_computing_molecular_graphics 'SHELXTL-NT (Bruker, 1999)'
_computing_publication_material SHELXL97
_computing_structure_refinement 'SHELXL97 (Sheldrick, 1997)'
_computing_structure_solution 'SHELXS97 (Sheldrick, 1990)'
_diffrn_ambient_temperature 100(2)
_diffrn_measured_fraction_theta_full 0.989
_diffrn_measured_fraction_theta_max 0.989
_diffrn_measurement_device_type 'Kuma KM-4 CCD'
_diffrn_measurement_method \w
_diffrn_radiation_monochromator graphite
_diffrn_radiation_source 'fine-focus sealed tube'
_diffrn_radiation_type MoK\a
_diffrn_radiation_wavelength 0.71073
_diffrn_reflns_av_R_equivalents 0.0637
_diffrn_reflns_av_sigmaI/netI 0.0539
_diffrn_reflns_limit_h_max 9
_diffrn_reflns_limit_h_min -8
_diffrn_reflns_limit_k_max 21
_diffrn_reflns_limit_k_min -21
_diffrn_reflns_limit_l_max 35
_diffrn_reflns_limit_l_min -36
_diffrn_reflns_number 24819
_diffrn_reflns_theta_full 27.50
_diffrn_reflns_theta_max 27.50
_diffrn_reflns_theta_min 3.41
_diffrn_standards_number 0
_exptl_absorpt_coefficient_mu 0.102
_exptl_absorpt_correction_type none
_exptl_crystal_colour colourless
_exptl_crystal_density_diffrn 1.419
_exptl_crystal_density_method 'not measured'
_exptl_crystal_description block
_exptl_crystal_F_000 1624
_exptl_crystal_size_max 0.30
_exptl_crystal_size_mid 0.30
_exptl_crystal_size_min 0.30
_refine_diff_density_max 0.190
_refine_diff_density_min -0.200
_refine_ls_abs_structure_details 'from known structure (Robertson & Beevers, 1951)'
_refine_ls_extinction_method none
_refine_ls_goodness_of_fit_ref 1.060
_refine_ls_hydrogen_treatment constr
_refine_ls_matrix_type full
_refine_ls_number_parameters 514
_refine_ls_number_reflns 4630
_refine_ls_number_restraints 0
_refine_ls_restrained_S_all 1.060
_refine_ls_R_factor_all 0.0715
_refine_ls_R_factor_gt 0.0514
_refine_ls_shift/su_max 0.000
_refine_ls_shift/su_mean 0.000
_refine_ls_structure_factor_coef Fsqd
_refine_ls_weighting_details 'calc w=1/[\s^2^(Fo^2^)+(0.0474P)^2^P] where P=(Fo^2^+2Fc^2^)/3'
_refine_ls_weighting_scheme calc
_refine_ls_wR_factor_gt 0.0927
_refine_ls_wR_factor_ref 0.1001
_reflns_number_gt 3791
_reflns_number_total 4630
_reflns_threshold_expression I>2\s(I)
_cod_data_source_file gd1431.cif
_cod_data_source_block 1
_cod_database_code 2015242
_cod_database_fobs_code 2015242

loop_
_symmetry_equiv_pos_as_xyz
'x, y, z'
'-x+1/2, -y, z+1/2'
'-x, y+1/2, -z+1/2'
'x+1/2, -y+1/2, -z'

loop_
_atom_site_type_symbol
_atom_site_label
_atom_site_fract_x
_atom_site_fract_y
_atom_site_fract_z
_atom_site_U_iso_or_equiv
_atom_site_adp_type
_atom_site_calc_flag
_atom_site_refinement_flags
_atom_site_occupancy
O O1 0.3783(3) 0.32529(12) 0.37423(7) 0.0293(5) Uani d . 1
O O2 0.3111(3) 0.15709(11) 0.50709(7) 0.0289(5) Uani d . 1
N N1 0.3642(3) 0.29172(13) 0.50803(8) 0.0193(5) Uani d . 1
N N2 0.3702(3) 0.56469(14) 0.47815(9) 0.0252(6) Uani d . 1
H H2A 0.3665 0.6151 0.4927 0.030 Uiso calc R 1
C C1 0.2907(4) 0.25233(19) 0.59324(11) 0.0267(7) Uani d . 1
H H1 0.3022 0.1959 0.5883 0.032 Uiso calc R 1
C C2 0.2442(4) 0.2838(2) 0.63744(11) 0.0329(8) Uani d . 1
H H2 0.2222 0.2481 0.6633 0.040 Uiso calc R 1
C C3 0.2293(4) 0.3662(2) 0.64466(11) 0.0329(8) Uani d . 1
H H3 0.1969 0.3859 0.6752 0.040 Uiso calc R 1
C C4 0.2608(4) 0.42001(18) 0.60799(10) 0.0270(7) Uani d . 1
H H4 0.2519 0.4764 0.6132 0.032 Uiso calc R 1
C C5 0.3057(4) 0.39010(17) 0.56341(10) 0.0214(6) Uani d . 1
C C6 0.3199(3) 0.30743(17) 0.55636(10) 0.0213(6) Uani d . 1
C C7 0.3595(3) 0.43601(16) 0.51923(10) 0.0195(6) Uani d . 1
C C8 0.3635(4) 0.36828(15) 0.48046(10) 0.0188(6) Uani d . 1
H H8 0.4717 0.3726 0.4614 0.023 Uiso calc R 1
C C9 0.3309(4) 0.22053(17) 0.48519(11) 0.0229(6) Uani d . 1
C C10 0.3233(4) 0.22344(17) 0.43127(10) 0.0265(7) Uani d . 1
H H10A 0.2529 0.1774 0.4203 0.032 Uiso calc R 1
H H10B 0.4411 0.2151 0.4189 0.032 Uiso calc R 1
C C11 0.2511(4) 0.30048(17) 0.40814(10) 0.0240(6) Uani d . 1
H H11 0.1432 0.2866 0.3906 0.029 Uiso calc R 1
C C12 0.3248(5) 0.3893(2) 0.34349(11) 0.0362(8) Uani d . 1
H H12A 0.2006 0.3837 0.3367 0.043 Uiso calc R 1
H H12B 0.3873 0.3854 0.3128 0.043 Uiso calc R 1
C C13 0.3577(4) 0.47018(19) 0.36539(11) 0.0327(8) Uani d . 1
H H13 0.4398 0.5045 0.3507 0.039 Uiso calc R 1
C C14 0.2776(4) 0.49635(19) 0.40438(11) 0.0288(7) Uani d . 1
C C15 0.3210(4) 0.57573(18) 0.42658(11) 0.0331(8) Uani d . 1
H H15A 0.2208 0.6122 0.4244 0.040 Uiso calc R 1
H H15B 0.4176 0.6008 0.4090 0.040 Uiso calc R 1
C C16 0.5502(4) 0.53222(17) 0.48403(11) 0.0245(7) Uani d . 1
H H16A 0.6326 0.5763 0.4906 0.029 Uiso calc R 1
H H16B 0.5875 0.5029 0.4550 0.029 Uiso calc R 1
C C17 0.5368(4) 0.47578(17) 0.52624(10) 0.0224(6) Uani d . 1
H H17A 0.5419 0.5058 0.5568 0.027 Uiso calc R 1
H H17B 0.6297 0.4351 0.5257 0.027 Uiso calc R 1
C C18 0.2089(4) 0.36334(16) 0.44656(10) 0.0215(6) Uani d . 1
H H18 0.1137 0.3394 0.4659 0.026 Uiso calc R 1
C C19 0.1444(4) 0.44609(17) 0.43085(10) 0.0254(7) Uani d . 1
H H19 0.0418 0.4388 0.4098 0.030 Uiso calc R 1
C C20 0.0889(4) 0.49094(17) 0.47634(11) 0.0266(7) Uani d . 1
H H20A 0.0296 0.5417 0.4678 0.032 Uiso calc R 1
H H20B 0.0088 0.4572 0.4951 0.032 Uiso calc R 1
C C21 0.2481(4) 0.50923(17) 0.50560(10) 0.0239(6) Uani d . 1
H H21 0.2121 0.5372 0.5356 0.029 Uiso calc R 1
O O3 0.3892(3) 0.70460(12) 0.52130(8) 0.0350(5) Uani d . 1
O O4 0.3578(3) 0.64022(13) 0.59074(8) 0.0391(6) Uani d . 1
O O5 0.5829(3) 0.81687(13) 0.72577(8) 0.0403(6) Uani d . 1
O O6 0.2279(3) 0.94199(14) 0.61885(8) 0.0411(6) Uani d . 1
N N3 0.4002(3) 0.86166(14) 0.66610(9) 0.0291(6) Uani d . 1
C C22 0.3893(4) 0.70134(18) 0.56728(12) 0.0293(7) Uani d . 1
C C23 0.4366(4) 0.77910(18) 0.59289(11) 0.0333(8) Uani d . 1
H H23A 0.5632 0.7830 0.5952 0.040 Uiso calc R 1
H H23B 0.3955 0.8255 0.5738 0.040 Uiso calc R 1
C C24 0.3606(5) 0.78410(18) 0.64259(11) 0.0331(8) Uani d . 1
H H24A 0.2344 0.7775 0.6405 0.040 Uiso calc R 1
H H24B 0.4064 0.7394 0.6623 0.040 Uiso calc R 1
C C25 0.5038(4) 0.8704(2) 0.70667(11) 0.0317(7) Uani d . 1
C C26 0.4900(4) 0.95727(18) 0.72022(11) 0.0286(7) Uani d . 1
C C27 0.5608(4) 0.9993(2) 0.75846(11) 0.0355(8) Uani d . 1
H H27 0.6354 0.9737 0.7806 0.043 Uiso calc R 1
C C28 0.5174(4) 1.0810(2) 0.76288(12) 0.0379(8) Uani d . 1
H H28 0.5641 1.1114 0.7885 0.046 Uiso calc R 1
C C29 0.4090(5) 1.1179(2) 0.73103(12) 0.0379(8) Uani d . 1
H H29 0.3815 1.1732 0.7351 0.045 Uiso calc R 1
C C30 0.3377(4) 1.07511(19) 0.69232(11) 0.0325(7) Uani d . 1
H H30 0.2623 1.1003 0.6702 0.039 Uiso calc R 1
C C31 0.3823(4) 0.99526(18) 0.68801(10) 0.0275(7) Uani d . 1
C C32 0.3234(4) 0.93388(18) 0.65275(11) 0.0292(7) Uani d . 1
O O3A 0.3794(4) 0.76255(13) 0.40666(9) 0.0478(7) Uani d . 1
O O4A 0.4184(3) 0.83651(13) 0.47276(8) 0.0406(6) Uani d . 1
H H4A 0.4078 0.7917 0.4864 0.061 Uiso calc R 1
O O5A 0.1516(3) 1.06452(13) 0.36571(8) 0.0374(6) Uani d . 1
O O6A 0.5389(3) 0.92779(13) 0.27318(9) 0.0407(6) Uani d . 1
N N3A 0.3374(3) 0.97864(14) 0.32570(9) 0.0288(6) Uani d . 1
C C22A 0.4027(4) 0.82693(19) 0.42625(12) 0.0336(8) Uani d . 1
C C23A 0.4205(4) 0.90450(18) 0.39852(11) 0.0332(8) Uani d . 1
H H23C 0.5418 0.9113 0.3887 0.040 Uiso calc R 1
H H23D 0.3897 0.9503 0.4195 0.040 Uiso calc R 1
C C24A 0.3066(4) 0.90611(18) 0.35423(11) 0.0323(8) Uani d . 1
H H24C 0.3300 0.8578 0.3345 0.039 Uiso calc R 1
H H24D 0.1846 0.9044 0.3641 0.039 Uiso calc R 1
C C25A 0.2548(4) 1.05245(19) 0.33398(11) 0.0298(7) Uani d . 1
C C26A 0.3204(4) 1.10923(18) 0.29698(10) 0.0282(7) Uani d . 1
C C27A 0.2864(4) 1.18908(19) 0.28906(11) 0.0337(8) Uani d . 1
H H27A 0.2048 1.2173 0.3080 0.040 Uiso calc R 1
C C28A 0.3753(5) 1.2276(2) 0.25239(11) 0.0379(8) Uani d . 1
H H28A 0.3539 1.2830 0.2462 0.046 Uiso calc R 1
C C29A 0.4937(5) 1.1869(2) 0.22495(12) 0.0390(8) Uani d . 1
H H29A 0.5530 1.2148 0.2004 0.047 Uiso calc R 1
C C30A 0.5283(4) 1.1053(2) 0.23252(11) 0.0344(8) Uani d . 1
H H30A 0.6101 1.0771 0.2137 0.041 Uiso calc R 1
C C31A 0.4381(4) 1.06739(18) 0.26864(11) 0.0269(7) Uani d . 1
C C32A 0.4500(4) 0.98314(19) 0.28745(11) 0.0304(7) Uani d . 1

loop_
_atom_site_aniso_label
_atom_site_aniso_U_11
_atom_site_aniso_U_22
_atom_site_aniso_U_33
_atom_site_aniso_U_12
_atom_site_aniso_U_13
_atom_site_aniso_U_23
O1 0.0279(12) 0.0368(12) 0.0233(11) -0.0023(10) 0.0022(9) -0.0005(9)
O2 0.0277(12) 0.0190(11) 0.0400(13) -0.0002(9) -0.0083(10) 0.0023(10)
N1 0.0197(12) 0.0184(12) 0.0197(12) -0.0005(10) 0.0008(10) -0.0016(10)
N2 0.0257(13) 0.0177(12) 0.0322(14) 0.0011(11) -0.0029(11) -0.0012(11)
C1 0.0208(16) 0.0277(16) 0.0316(17) -0.0023(13) -0.0044(13) 0.0057(14)
C2 0.0234(17) 0.049(2) 0.0259(17) -0.0006(15) 0.0017(13) 0.0084(15)
C3 0.0263(17) 0.047(2) 0.0259(17) 0.0008(15) 0.0005(14) -0.0042(15)
C4 0.0255(16) 0.0285(17) 0.0271(16) 0.0032(14) -0.0007(13) -0.0052(13)
C5 0.0171(14) 0.0233(15) 0.0238(15) 0.0026(12) -0.0002(12) -0.0005(12)
C6 0.0120(13) 0.0275(16) 0.0245(15) 0.0001(12) -0.0008(11) -0.0005(13)
C7 0.0157(14) 0.0217(14) 0.0211(14) 0.0014(12) 0.0009(11) -0.0023(12)
C8 0.0185(15) 0.0142(13) 0.0237(15) -0.0022(11) 0.0006(12) 0.0025(11)
C9 0.0113(14) 0.0219(15) 0.0356(17) 0.0007(12) -0.0010(12) -0.0013(13)
C10 0.0256(16) 0.0240(16) 0.0300(17) -0.0025(13) 0.0022(13) -0.0062(13)
C11 0.0195(14) 0.0300(16) 0.0225(15) -0.0054(13) -0.0011(12) -0.0038(12)
C12 0.040(2) 0.045(2) 0.0238(17) -0.0053(17) -0.0006(15) 0.0038(15)
C13 0.0396(19) 0.0365(18) 0.0219(16) -0.0064(15) -0.0080(15) 0.0099(14)
C14 0.0279(17) 0.0290(16) 0.0294(17) -0.0002(14) -0.0107(14) 0.0067(14)
C15 0.0343(18) 0.0283(17) 0.0367(18) -0.0010(15) -0.0067(15) 0.0098(14)
C16 0.0194(15) 0.0234(15) 0.0308(17) -0.0011(12) -0.0030(13) -0.0002(13)
C17 0.0229(15) 0.0191(14) 0.0251(16) -0.0025(12) -0.0007(12) -0.0036(12)
C18 0.0171(14) 0.0227(15) 0.0248(15) -0.0036(12) -0.0040(12) 0.0010(12)
C19 0.0208(15) 0.0274(16) 0.0280(16) -0.0002(13) -0.0056(13) 0.0024(13)
C20 0.0207(15) 0.0224(15) 0.0367(17) 0.0042(13) -0.0040(13) 0.0001(14)
C21 0.0223(15) 0.0189(14) 0.0305(16) 0.0016(12) 0.0008(13) 0.0007(12)
O3 0.0494(15) 0.0209(11) 0.0346(13) -0.0016(10) 0.0034(11) -0.0010(10)
O4 0.0521(15) 0.0233(12) 0.0418(14) -0.0072(11) 0.0066(12) -0.0008(10)
O5 0.0401(14) 0.0355(13) 0.0453(14) 0.0070(11) -0.0102(11) 0.0063(11)
O6 0.0483(15) 0.0411(14) 0.0338(13) 0.0090(12) -0.0107(11) -0.0028(11)
N3 0.0332(15) 0.0252(13) 0.0287(14) -0.0007(12) -0.0041(12) 0.0006(11)
C22 0.0262(17) 0.0223(16) 0.040(2) -0.0009(14) 0.0047(15) 0.0003(14)
C23 0.0344(19) 0.0231(17) 0.042(2) -0.0045(14) 0.0080(16) -0.0025(15)
C24 0.042(2) 0.0250(16) 0.0324(18) -0.0037(15) 0.0007(15) -0.0005(14)
C25 0.0266(17) 0.0365(19) 0.0321(18) -0.0014(15) 0.0005(14) 0.0024(15)
C26 0.0256(16) 0.0310(17) 0.0292(17) -0.0032(14) 0.0045(13) -0.0019(14)
C27 0.0306(19) 0.045(2) 0.0307(18) -0.0045(15) 0.0003(15) -0.0040(16)
C28 0.0334(19) 0.047(2) 0.0337(19) -0.0083(16) 0.0074(16) -0.0125(17)
C29 0.042(2) 0.0277(17) 0.044(2) -0.0086(16) 0.0165(17) -0.0042(16)
C30 0.0351(18) 0.0312(17) 0.0312(17) -0.0001(15) 0.0090(14) 0.0015(14)
C31 0.0280(17) 0.0280(16) 0.0266(16) -0.0027(14) 0.0049(13) 0.0011(14)
C32 0.0303(17) 0.0322(18) 0.0252(16) 0.0026(15) 0.0033(14) 0.0029(14)
O3A 0.0676(18) 0.0251(13) 0.0507(15) -0.0073(13) -0.0089(14) -0.0013(11)
O4A 0.0607(16) 0.0231(12) 0.0379(14) -0.0033(11) 0.0003(12) 0.0033(10)
O5A 0.0362(13) 0.0411(14) 0.0348(13) 0.0009(11) 0.0070(11) -0.0049(11)
O6A 0.0384(14) 0.0376(13) 0.0462(14) 0.0072(11) 0.0045(11) -0.0091(11)
N3A 0.0303(15) 0.0278(14) 0.0283(14) -0.0011(11) 0.0001(11) -0.0004(11)
C22A 0.0319(19) 0.0249(17) 0.044(2) -0.0026(15) -0.0004(16) 0.0018(16)
C23A 0.0330(18) 0.0263(17) 0.0404(19) -0.0038(15) -0.0054(15) 0.0015(15)
C24A 0.0377(19) 0.0249(17) 0.0344(18) -0.0062(15) 0.0008(15) -0.0004(14)
C25A 0.0290(17) 0.0328(17) 0.0275(17) -0.0037(15) -0.0037(14) -0.0074(14)
C26A 0.0283(17) 0.0304(17) 0.0260(16) -0.0049(14) -0.0018(14) -0.0049(14)
C27A 0.0375(19) 0.0317(18) 0.0318(18) 0.0028(15) -0.0073(15) -0.0035(14)
C28A 0.048(2) 0.0299(18) 0.0364(19) -0.0077(16) -0.0107(17) 0.0023(15)
C29A 0.038(2) 0.046(2) 0.0329(19) -0.0124(17) -0.0054(16) 0.0047(17)
C30A 0.0301(18) 0.047(2) 0.0263(17) -0.0058(16) -0.0035(14) -0.0034(16)
C31A 0.0263(16) 0.0312(16) 0.0232(15) -0.0035(13) -0.0008(13) -0.0052(13)
C32A 0.0309(18) 0.0331(18) 0.0273(17) -0.0022(15) -0.0031(14) -0.0056(14)

loop_
_atom_type_symbol
_atom_type_description
_atom_type_scat_dispersion_real
_atom_type_scat_dispersion_imag
_atom_type_scat_source
C C 0.0033 0.0000 'International Tables Vol C Tables 4.2.6.8 and 6.1.1.4'
H H 0.0000 0.0000 'International Tables Vol C Tables 4.2.6.8 and 6.1.1.4'
N N 0.0061 0.0000 'International Tables Vol C Tables 4.2.6.8 and 6.1.1.4'
O O 0.0106 0.0000 'International Tables Vol C Tables 4.2.6.8 and 6.1.1.4'

loop_
_geom_angle_atom_site_label_1
_geom_angle_atom_site_label_2
_geom_angle_atom_site_label_3
_geom_angle
C12 O1 C11 114.3(2)
C9 N1 C6 123.9(2)
C9 N1 C8 119.7(2)
C6 N1 C8 109.7(2)
C15 N2 C16 112.6(2)
C15 N2 C21 113.4(2)
C16 N2 C21 107.9(2)
C15 N2 H2A 107.6
C16 N2 H2A 107.6
C21 N2 H2A 107.6
C2 C1 C6 117.0(3)
C2 C1 H1 121.5
C6 C1 H1 121.5
C3 C2 C1 121.4(3)
C3 C2 H2 119.3
C1 C2 H2 119.3
C4 C3 C2 120.9(3)
C4 C3 H3 119.5
C2 C3 H3 119.5
C3 C4 C5 118.8(3)
C3 C4 H4 120.6
C5 C4 H4 120.6
C4 C5 C6 120.0(3)
C4 C5 C7 128.7(3)
C6 C5 C7 111.1(2)
C5 C6 C1 121.9(3)
C5 C6 N1 109.6(2)
C1 C6 N1 128.5(3)
C5 C7 C21 116.4(2)
C5 C7 C17 111.1(2)
C21 C7 C17 101.4(2)
C5 C7 C8 102.2(2)
C21 C7 C8 114.0(2)
C17 C7 C8 112.2(2)
N1 C8 C18 106.1(2)
N1 C8 C7 104.8(2)
C18 C8 C7 116.9(2)
N1 C8 H8 109.6
C18 C8 H8 109.6
C7 C8 H8 109.6
O2 C9 N1 122.1(3)
O2 C9 C10 121.4(3)
N1 C9 C10 116.5(2)
C9 C10 C11 117.4(2)
C9 C10 H10A 107.9
C11 C10 H10A 107.9
C9 C10 H10B 107.9
C11 C10 H10B 107.9
H10A C10 H10B 107.2
O1 C11 C18 114.7(2)
O1 C11 C10 105.3(2)
C18 C11 C10 110.4(2)
O1 C11 H11 108.8
C18 C11 H11 108.8
C10 C11 H11 108.8
O1 C12 C13 111.7(2)
O1 C12 H12A 109.3
C13 C12 H12A 109.3
O1 C12 H12B 109.3
C13 C12 H12B 109.3
H12A C12 H12B 107.9
C14 C13 C12 123.2(3)
C14 C13 H13 118.4
C12 C13 H13 118.4
C13 C14 C15 121.5(3)
C13 C14 C19 122.7(3)
C15 C14 C19 115.7(3)
C14 C15 N2 110.4(2)
C14 C15 H15A 109.6
N2 C15 H15A 109.6
C14 C15 H15B 109.6
N2 C15 H15B 109.6
H15A C15 H15B 108.1
N2 C16 C17 104.0(2)
N2 C16 H16A 111.0
C17 C16 H16A 111.0
N2 C16 H16B 111.0
C17 C16 H16B 111.0
H16A C16 H16B 109.0
C16 C17 C7 103.2(2)
C16 C17 H17A 111.1
C7 C17 H17A 111.1
C16 C17 H17B 111.1
C7 C17 H17B 111.1
H17A C17 H17B 109.1
C19 C18 C11 118.7(2)
C19 C18 C8 112.8(2)
C11 C18 C8 107.6(2)
C19 C18 H18 105.6
C11 C18 H18 105.6
C8 C18 H18 105.6
C14 C19 C18 114.1(2)
C14 C19 C20 109.2(2)
C18 C19 C20 106.8(2)
C14 C19 H19 108.9
C18 C19 H19 108.9
C20 C19 H19 108.9
C21 C20 C19 108.3(2)
C21 C20 H20A 110.0
C19 C20 H20A 110.0
C21 C20 H20B 110.0
C19 C20 H20B 110.0
H20A C20 H20B 108.4
C20 C21 N2 110.9(2)
C20 C21 C7 115.8(2)
N2 C21 C7 104.4(2)
C20 C21 H21 108.5
N2 C21 H21 108.5
C7 C21 H21 108.5
C32 N3 C25 112.1(2)
C32 N3 C24 122.8(3)
C25 N3 C24 124.8(3)
O4 C22 O3 124.5(3)
O4 C22 C23 119.7(3)
O3 C22 C23 115.8(3)
C24 C23 C22 112.6(2)
C24 C23 H23A 109.1
C22 C23 H23A 109.1
C24 C23 H23B 109.1
C22 C23 H23B 109.1
H23A C23 H23B 107.8
N3 C24 C23 112.0(2)
N3 C24 H24A 109.2
C23 C24 H24A 109.2
N3 C24 H24B 109.2
C23 C24 H24B 109.2
H24A C24 H24B 107.9
O5 C25 N3 125.3(3)
O5 C25 C26 129.4(3)
N3 C25 C26 105.3(3)
C31 C26 C27 120.9(3)
C31 C26 C25 108.5(3)
C27 C26 C25 130.5(3)
C26 C27 C28 117.1(3)
C26 C27 H27 121.4
C28 C27 H27 121.4
C29 C28 C27 121.5(3)
C29 C28 H28 119.2
C27 C28 H28 119.2
C28 C29 C30 121.1(3)
C28 C29 H29 119.5
C30 C29 H29 119.5
C31 C30 C29 117.0(3)
C31 C30 H30 121.5
C29 C30 H30 121.5
C30 C31 C26 122.3(3)
C30 C31 C32 129.7(3)
C26 C31 C32 107.8(3)
O6 C32 N3 124.7(3)
O6 C32 C31 129.1(3)
N3 C32 C31 106.2(3)
C22A O4A H4A 109.5
C32A N3A C25A 111.8(2)
C32A N3A C24A 124.7(3)
C25A N3A C24A 123.6(3)
O3A C22A O4A 124.5(3)
O3A C22A C23A 122.1(3)
O4A C22A C23A 113.4(3)
C22A C23A C24A 112.3(3)
C22A C23A H23C 109.1
C24A C23A H23C 109.1
C22A C23A H23D 109.1
C24A C23A H23D 109.1
H23C C23A H23D 107.9
N3A C24A C23A 111.3(2)
N3A C24A H24C 109.4
C23A C24A H24C 109.4
N3A C24A H24D 109.4
C23A C24A H24D 109.4
H24C C24A H24D 108.0
O5A C25A N3A 124.6(3)
O5A C25A C26A 129.1(3)
N3A C25A C26A 106.3(3)
C27A C26A C31A 121.1(3)
C27A C26A C25A 131.1(3)
C31A C26A C25A 107.8(3)
C26A C27A C28A 117.8(3)
C26A C27A H27A 121.1
C28A C27A H27A 121.1
C29A C28A C27A 121.2(3)
C29A C28A H28A 119.4
C27A C28A H28A 119.4
C28A C29A C30A 121.4(3)
C28A C29A H29A 119.3
C30A C29A H29A 119.3
C31A C30A C29A 117.0(3)
C31A C30A H30A 121.5
C29A C30A H30A 121.5
C30A C31A C26A 121.5(3)
C30A C31A C32A 130.6(3)
C26A C31A C32A 107.8(3)
O6A C32A N3A 124.9(3)
O6A C32A C31A 128.6(3)
N3A C32A C31A 106.4(3)

loop_
_geom_bond_atom_site_label_1
_geom_bond_atom_site_label_2
_geom_bond_distance
O1 C12 1.429(4)
O1 C11 1.432(3)
O2 C9 1.228(3)
N1 C9 1.368(3)
N1 C6 1.420(3)
N1 C8 1.487(3)
N2 C15 1.504(4)
N2 C16 1.511(4)
N2 C21 1.530(4)
N2 H2A 0.9300
C1 C2 1.391(4)
C1 C6 1.397(4)
C1 H1 0.9500
C2 C3 1.388(4)
C2 H2 0.9500
C3 C4 1.382(4)
C3 H3 0.9500
C4 C5 1.388(4)
C4 H4 0.9500
C5 C6 1.390(4)
C5 C7 1.512(4)
C7 C21 1.541(4)
C7 C17 1.543(4)
C7 C8 1.563(4)
C8 C18 1.535(4)
C8 H8 1.0000
C9 C10 1.511(4)
C10 C11 1.540(4)
C10 H10A 0.9900
C10 H10B 0.9900
C11 C18 1.534(4)
C11 H11 1.0000
C12 C13 1.498(4)
C12 H12A 0.9900
C12 H12B 0.9900
C13 C14 1.330(4)
C13 H13 0.9500
C14 C15 1.495(4)
C14 C19 1.523(4)
C15 H15A 0.9900
C15 H15B 0.9900
C16 C17 1.511(4)
C16 H16A 0.9900
C16 H16B 0.9900
C17 H17A 0.9900
C17 H17B 0.9900
C18 C19 1.527(4)
C18 H18 1.0000
C19 C20 1.537(4)
C19 H19 1.0000
C20 C21 1.516(4)
C20 H20A 0.9900
C20 H20B 0.9900
C21 H21 1.0000
O3 C22 1.288(4)
O4 C22 1.233(4)
O5 C25 1.206(4)
O6 C32 1.213(4)
N3 C32 1.391(4)
N3 C25 1.401(4)
N3 C24 1.478(4)
C22 C23 1.522(4)
C23 C24 1.514(4)
C23 H23A 0.9900
C23 H23B 0.9900
C24 H24A 0.9900
C24 H24B 0.9900
C25 C26 1.495(4)
C26 C31 1.383(4)
C26 C27 1.391(4)
C27 C28 1.403(5)
C27 H27 0.9500
C28 C29 1.372(5)
C28 H28 0.9500
C29 C30 1.409(5)
C29 H29 0.9500
C30 C31 1.375(4)
C30 H30 0.9500
C31 C32 1.490(4)
O3A C22A 1.214(4)
O4A C22A 1.317(4)
O4A H4A 0.8400
O5A C25A 1.214(4)
O6A C32A 1.218(4)
N3A C32A 1.386(4)
N3A C25A 1.403(4)
N3A C24A 1.464(4)
C22A C23A 1.510(4)
C23A C24A 1.524(4)
C23A H23C 0.9900
C23A H23D 0.9900
C24A H24C 0.9900
C24A H24D 0.9900
C25A C26A 1.491(4)
C26A C27A 1.370(4)
C26A C31A 1.397(4)
C27A C28A 1.394(4)
C27A H27A 0.9500
C28A C29A 1.377(5)
C28A H28A 0.9500
C29A C30A 1.397(5)
C29A H29A 0.9500
C30A C31A 1.382(4)
C30A H30A 0.9500
C31A C32A 1.497(4)

loop_
_geom_hbond_atom_site_label_D
_geom_hbond_atom_site_label_H
_geom_hbond_atom_site_label_A
_geom_hbond_distance_DH
_geom_hbond_distance_HA
_geom_hbond_distance_DA
_geom_hbond_angle_DHA
N2 H2A O3 0.93 1.70 2.621(3) 172
O4A H4A O3 0.84 1.75 2.586(3) 173

loop_
_geom_torsion_atom_site_label_1
_geom_torsion_atom_site_label_2
_geom_torsion_atom_site_label_3
_geom_torsion_atom_site_label_4
_geom_torsion
C6 C1 C2 C3 -0.7(5)
C1 C2 C3 C4 -0.2(5)
C2 C3 C4 C5 0.9(5)
C3 C4 C5 C6 -0.6(4)
C3 C4 C5 C7 -174.7(3)
C4 C5 C6 C1 -0.3(4)
C7 C5 C6 C1 174.8(3)
C4 C5 C6 N1 179.1(3)
C7 C5 C6 N1 -5.9(3)
C2 C1 C6 C5 0.9(4)
C2 C1 C6 N1 -178.3(3)
C9 N1 C6 C5 -156.3(3)
C8 N1 C6 C5 -5.5(3)
C9 N1 C6 C1 23.0(4)
C8 N1 C6 C1 173.8(3)
C4 C5 C7 C21 -46.8(4)
C6 C5 C7 C21 138.7(3)
C4 C5 C7 C17 68.5(4)
C6 C5 C7 C17 -106.0(3)
C4 C5 C7 C8 -171.6(3)
C6 C5 C7 C8 13.9(3)
C9 N1 C8 C18 41.9(3)
C6 N1 C8 C18 -110.3(2)
C9 N1 C8 C7 166.2(2)
C6 N1 C8 C7 13.9(3)
C5 C7 C8 N1 -16.1(3)
C21 C7 C8 N1 -142.5(2)
C17 C7 C8 N1 102.9(3)
C5 C7 C8 C18 101.0(3)
C21 C7 C8 C18 -25.4(3)
C17 C7 C8 C18 -140.0(2)
C6 N1 C9 O2 -23.6(4)
C8 N1 C9 O2 -171.7(3)
C6 N1 C9 C10 157.6(3)
C8 N1 C9 C10 9.5(4)
O2 C9 C10 C11 147.1(3)
N1 C9 C10 C11 -34.2(4)
C12 O1 C11 C18 -67.5(3)
C12 O1 C11 C10 171.0(2)
C9 C10 C11 O1 127.6(3)
C9 C10 C11 C18 3.3(4)
C11 O1 C12 C13 86.8(3)
O1 C12 C13 C14 -65.9(4)
C12 C13 C14 C15 176.7(3)
C12 C13 C14 C19 0.3(5)
C13 C14 C15 N2 -123.9(3)
C19 C14 C15 N2 52.7(4)
C16 N2 C15 C14 77.1(3)
C21 N2 C15 C14 -45.7(3)
C15 N2 C16 C17 -142.9(2)
C21 N2 C16 C17 -17.1(3)
N2 C16 C17 C7 37.8(3)
C5 C7 C17 C16 -168.1(2)
C21 C7 C17 C16 -43.8(3)
C8 C7 C17 C16 78.2(3)
O1 C11 C18 C19 58.0(3)
C10 C11 C18 C19 176.8(2)
O1 C11 C18 C8 -71.6(3)
C10 C11 C18 C8 47.2(3)
N1 C8 C18 C19 156.4(2)
C7 C8 C18 C19 40.1(3)
N1 C8 C18 C11 -70.7(3)
C7 C8 C18 C11 172.9(2)
C13 C14 C19 C18 55.8(4)
C15 C14 C19 C18 -120.8(3)
C13 C14 C19 C20 175.2(3)
C15 C14 C19 C20 -1.3(3)
C11 C18 C19 C14 -67.2(3)
C8 C18 C19 C14 60.0(3)
C11 C18 C19 C20 172.0(2)
C8 C18 C19 C20 -60.8(3)
C14 C19 C20 C21 -55.5(3)
C18 C19 C20 C21 68.3(3)
C19 C20 C21 N2 62.4(3)
C19 C20 C21 C7 -56.4(3)
C15 N2 C21 C20 -10.3(3)
C16 N2 C21 C20 -135.7(2)
C15 N2 C21 C7 115.2(2)
C16 N2 C21 C7 -10.2(3)
C5 C7 C21 C20 -84.3(3)
C17 C7 C21 C20 155.0(2)
C8 C7 C21 C20 34.2(3)
C5 C7 C21 N2 153.3(2)
C17 C7 C21 N2 32.7(3)
C8 C7 C21 N2 -88.1(3)
O4 C22 C23 C24 -27.3(4)
O3 C22 C23 C24 154.1(3)
C32 N3 C24 C23 72.5(4)
C25 N3 C24 C23 -114.1(3)
C22 C23 C24 N3 -177.1(3)
C32 N3 C25 O5 179.1(3)
C24 N3 C25 O5 5.1(5)
C32 N3 C25 C26 0.2(3)
C24 N3 C25 C26 -173.8(3)
O5 C25 C26 C31 -179.0(3)
N3 C25 C26 C31 -0.1(3)
O5 C25 C26 C27 -1.3(6)
N3 C25 C26 C27 177.6(3)
C31 C26 C27 C28 0.4(5)
C25 C26 C27 C28 -177.1(3)
C26 C27 C28 C29 0.3(5)
C27 C28 C29 C30 -0.4(5)
C28 C29 C30 C31 -0.2(5)
C29 C30 C31 C26 0.9(5)
C29 C30 C31 C32 177.1(3)
C27 C26 C31 C30 -1.0(5)
C25 C26 C31 C30 177.0(3)
C27 C26 C31 C32 -177.9(3)
C25 C26 C31 C32 0.1(3)
C25 N3 C32 O6 -179.9(3)
C24 N3 C32 O6 -5.8(5)
C25 N3 C32 C31 -0.1(3)
C24 N3 C32 C31 174.0(3)
C30 C31 C32 O6 3.2(6)
C26 C31 C32 O6 179.8(3)
C30 C31 C32 N3 -176.5(3)
C26 C31 C32 N3 0.0(3)
O3A C22A C23A C24A 35.2(5)
O4A C22A C23A C24A -146.1(3)
C32A N3A C24A C23A 94.1(3)
C25A N3A C24A C23A -86.1(4)
C22A C23A C24A N3A -174.9(3)
C32A N3A C25A O5A -179.2(3)
C24A N3A C25A O5A 1.0(5)
C32A N3A C25A C26A 0.6(3)
C24A N3A C25A C26A -179.3(3)
O5A C25A C26A C27A 1.4(6)
N3A C25A C26A C27A -178.4(3)
O5A C25A C26A C31A 179.6(3)
N3A C25A C26A C31A -0.1(3)
C31A C26A C27A C28A -1.2(5)
C25A C26A C27A C28A 176.9(3)
C26A C27A C28A C29A 0.0(5)
C27A C28A C29A C30A 0.5(5)
C28A C29A C30A C31A 0.2(5)
C29A C30A C31A C26A -1.4(4)
C29A C30A C31A C32A -176.6(3)
C27A C26A C31A C30A 1.9(5)
C25A C26A C31A C30A -176.5(3)
C27A C26A C31A C32A 178.1(3)
C25A C26A C31A C32A -0.4(3)
C25A N3A C32A O6A 179.1(3)
C24A N3A C32A O6A -1.0(5)
C25A N3A C32A C31A -0.8(3)
C24A N3A C32A C31A 179.1(3)
C30A C31A C32A O6A -3.5(5)
C26A C31A C32A O6A -179.2(3)
C30A C31A C32A N3A 176.4(3)
C26A C31A C32A N3A 0.7(3)

loop_
_cod_related_entry_id
_cod_related_entry_database
_cod_related_entry_code
1 ChemSpider 21180937
